data_4318664
loop_
_publ_author_name
'Liliya Simkhovich'
'Israel Goldberg'
'Zeev Gross'

_publ_section_title
;
 Iron(III) and Iron(IV) Corroles: Synthesis, Spectroscopy, Structures, and
 No Indications for Corrole Radicals
;
_journal_name_full 'Inorganic Chemistry'
_journal_page_first 5433
_journal_page_last 5439
_journal_paper_doi 10.1021/ic020118b
_journal_volume 41
_journal_year 2002
_chemical_formula_moiety '2(C47 H18 N6 F15 Fe).1.5(C7 H16)'
_chemical_formula_sum 'C104.5 H60 F30 Fe2 N12'
_chemical_formula_weight 2165.34
_chemical_name_systematic
;
  ?
;
_space_group_IT_number 2
_symmetry_cell_setting triclinic
_symmetry_space_group_name_Hall '-P 1'
_symmetry_space_group_name_H-M 'P -1'
_atom_sites_solution_hydrogens geom
_atom_sites_solution_primary direct
_atom_sites_solution_secondary difmap
_audit_creation_method SHELXL-97
_cell_angle_alpha 101.3190(19)
_cell_angle_beta 103.8850(17)
_cell_angle_gamma 93.244(2)
_cell_formula_units_Z 2
_cell_length_a 14.0800(5)
_cell_length_b 16.6300(5)
_cell_length_c 20.9740(8)
_cell_measurement_reflns_used 16319
_cell_measurement_temperature 115
_cell_measurement_theta_max 25.12
_cell_measurement_theta_min 1.85
_cell_volume 4647.0(3)
_computing_cell_refinement Denzo
_computing_data_collection 'Collect, Nonius B.V.'
_computing_data_reduction Denzo
_computing_structure_refinement 'SHELXL-97 (Sheldrick, 1997)'
_computing_structure_solution SIR-92
_diffrn_ambient_temperature 115
_diffrn_detector_area_resol_mean '56 microns'
_diffrn_measured_fraction_theta_full 0.984
_diffrn_measured_fraction_theta_max 0.984
_diffrn_measurement_device_type 'Nonius KappaCCD'
_diffrn_measurement_method '1 degree Phi scans'
_diffrn_radiation_monochromator graphite
_diffrn_radiation_source 'fine-focus sealed tube'
_diffrn_radiation_type MoK\a
_diffrn_radiation_wavelength 0.71070
_diffrn_reflns_av_R_equivalents 0.0000
_diffrn_reflns_av_sigmaI/netI 0.0883
_diffrn_reflns_limit_h_max 16
_diffrn_reflns_limit_h_min 0
_diffrn_reflns_limit_k_max 19
_diffrn_reflns_limit_k_min -19
_diffrn_reflns_limit_l_max 23
_diffrn_reflns_limit_l_min -25
_diffrn_reflns_number 16319
_diffrn_reflns_theta_full 25.12
_diffrn_reflns_theta_max 25.12
_diffrn_reflns_theta_min 1.85
_exptl_absorpt_coefficient_mu 0.430
_exptl_absorpt_correction_type multi-scan
_exptl_crystal_colour black
_exptl_crystal_density_diffrn 1.548
_exptl_crystal_density_method 'not measured'
_exptl_crystal_description rods
_exptl_crystal_F_000 2186
_exptl_crystal_size_max 0.40
_exptl_crystal_size_mid 0.10
_exptl_crystal_size_min 0.05
_refine_diff_density_max 0.638
_refine_diff_density_min -0.494
_refine_diff_density_rms 0.087
_refine_ls_extinction_method none
_refine_ls_goodness_of_fit_ref 1.014
_refine_ls_hydrogen_treatment mixed
_refine_ls_matrix_type full
_refine_ls_number_parameters 1369
_refine_ls_number_reflns 16319
_refine_ls_number_restraints 0
_refine_ls_restrained_S_all 1.014
_refine_ls_R_factor_all 0.1333
_refine_ls_R_factor_gt 0.0679
_refine_ls_shift/su_max 0.263
_refine_ls_shift/su_mean 0.051
_refine_ls_structure_factor_coef Fsqd
_refine_ls_weighting_details 'calc w=1/[\s^2^(Fo^2^)+(0.0968P)^2^+3.1296P] where P=(Fo^2^+2Fc^2^)/3'
_refine_ls_weighting_scheme calc
_refine_ls_wR_factor_gt 0.1571
_refine_ls_wR_factor_ref 0.1933
_reflns_number_gt 9766
_reflns_number_total 16319
_reflns_threshold_expression >2sigma(I)
_cod_data_source_file ic020118b_1.cif
_cod_data_source_block Fe(tpfc)(pyr)2
_cod_original_formula_sum 'C104.50 H60 F30 Fe2 N12'
_cod_database_code 4318664

loop_
_symmetry_equiv_pos_as_xyz
'x, y, z'
'-x, -y, -z'

loop_
_atom_site_label
_atom_site_type_symbol
_atom_site_fract_x
_atom_site_fract_y
_atom_site_fract_z
_atom_site_U_iso_or_equiv
_atom_site_adp_type
_atom_site_occupancy
_atom_site_symmetry_multiplicity
_atom_site_calc_flag
_atom_site_refinement_flags
_atom_site_disorder_assembly
_atom_site_disorder_group
Fe Fe 0.36817(5) -0.08066(4) 0.30000(3) 0.02151(18) Uani 1 1 d . . .
F1 F 0.20654(19) 0.15211(15) 0.44528(14) 0.0358(7) Uani 1 1 d . . .
F2 F 0.0653(2) 0.21497(17) 0.50110(15) 0.0470(8) Uani 1 1 d . . .
F3 F -0.1068(2) 0.12176(19) 0.48320(16) 0.0500(8) Uani 1 1 d . . .
F4 F -0.1347(2) -0.03718(19) 0.41286(16) 0.0519(9) Uani 1 1 d . . .
F5 F 0.0085(2) -0.10234(17) 0.36053(15) 0.0442(8) Uani 1 1 d . . .
F6 F 0.1795(2) 0.05569(17) 0.07846(14) 0.0421(7) Uani 1 1 d . . .
F7 F 0.0754(2) 0.0271(2) -0.04941(15) 0.0539(9) Uani 1 1 d . . .
F8 F 0.0284(3) -0.1292(2) -0.12399(15) 0.0690(11) Uani 1 1 d . . .
F9 F 0.0887(3) -0.2581(2) -0.06735(17) 0.0746(12) Uani 1 1 d . . .
F10 F 0.1899(2) -0.23059(17) 0.06160(16) 0.0534(9) Uani 1 1 d . . .
F11 F 0.5815(3) -0.31685(19) 0.1953(2) 0.0731(11) Uani 1 1 d . . .
F12 F 0.7381(4) -0.3657(3) 0.1519(3) 0.128(2) Uani 1 1 d . . .
F13 F 0.8987(3) -0.2528(5) 0.1729(3) 0.153(3) Uani 1 1 d . . .
F14 F 0.8942(3) -0.0930(4) 0.2308(3) 0.140(2) Uani 1 1 d . . .
F15 F 0.7366(3) -0.0462(2) 0.27189(19) 0.0760(12) Uani 1 1 d . . .
C1 C 0.4163(3) -0.0883(2) 0.4352(2) 0.0216(10) Uani 1 1 d . . .
C2 C 0.3852(3) -0.0719(3) 0.4952(2) 0.0248(11) Uani 1 1 d . . .
H2 H 0.4187 -0.0814 0.5365 0.030 Uiso 1 1 calc R . .
C3 C 0.2968(3) -0.0395(3) 0.4817(2) 0.0259(11) Uani 1 1 d . . .
H3 H 0.2597 -0.0226 0.5121 0.031 Uiso 1 1 calc R . .
C4 C 0.2727(3) -0.0369(3) 0.4114(2) 0.0230(10) Uani 1 1 d . . .
C5 C 0.1904(3) -0.0103(3) 0.3699(2) 0.0241(11) Uani 1 1 d . . .
C6 C 0.1787(3) -0.0141(3) 0.3005(2) 0.0235(10) Uani 1 1 d . . .
C7 C 0.0921(3) 0.0009(3) 0.2537(2) 0.0288(11) Uani 1 1 d . . .
H7 H 0.0364 0.0216 0.2643 0.035 Uiso 1 1 calc R . .
C8 C 0.1068(3) -0.0208(3) 0.1910(2) 0.0251(11) Uani 1 1 d . . .
H8 H 0.0620 -0.0191 0.1509 0.030 Uiso 1 1 calc R . .
C9 C 0.2031(3) -0.0465(3) 0.1979(2) 0.0239(11) Uani 1 1 d . . .
C10 C 0.2499(3) -0.0737(3) 0.1465(2) 0.0247(11) Uani 1 1 d . . .
C11 C 0.3455(3) -0.0968(3) 0.1554(2) 0.0262(11) Uani 1 1 d . . .
C12 C 0.3972(4) -0.1215(3) 0.1051(2) 0.0322(12) Uani 1 1 d . . .
H12 H 0.3741 -0.1233 0.0594 0.039 Uiso 1 1 calc R . .
C13 C 0.4859(4) -0.1419(3) 0.1359(2) 0.0348(12) Uani 1 1 d . . .
H13 H 0.5348 -0.1597 0.1153 0.042 Uiso 1 1 calc R . .
C14 C 0.4906(4) -0.1310(3) 0.2068(2) 0.0278(11) Uani 1 1 d . . .
C15 C 0.5671(3) -0.1513(3) 0.2564(2) 0.0248(11) Uani 1 1 d . . .
C16 C 0.5629(3) -0.1459(3) 0.3236(2) 0.0249(11) Uani 1 1 d . . .
C17 C 0.6299(3) -0.1646(3) 0.3813(2) 0.0278(11) Uani 1 1 d . . .
H17 H 0.6905 -0.1845 0.3824 0.033 Uiso 1 1 calc R . .
C18 C 0.5877(3) -0.1476(3) 0.4343(2) 0.0290(11) Uani 1 1 d . . .
H18 H 0.6146 -0.1540 0.4778 0.035 Uiso 1 1 calc R . .
C19 C 0.4961(3) -0.1186(2) 0.4110(2) 0.0209(10) Uani 1 1 d . . .
N21 N 0.3455(3) -0.0668(2) 0.38520(18) 0.0219(8) Uani 1 1 d . . .
N22 N 0.2465(3) -0.0408(2) 0.26486(17) 0.0214(8) Uani 1 1 d . . .
N23 N 0.4042(3) -0.1016(2) 0.21685(17) 0.0215(8) Uani 1 1 d . . .
N24 N 0.4835(3) -0.1192(2) 0.34372(18) 0.0225(9) Uani 1 1 d . . .
C25 C 0.1117(3) 0.0230(3) 0.4004(2) 0.0232(10) Uani 1 1 d . . .
C26 C 0.1227(3) 0.1032(3) 0.4371(2) 0.0266(11) Uani 1 1 d . . .
C27 C 0.0519(4) 0.1371(3) 0.4654(2) 0.0304(11) Uani 1 1 d . . .
C28 C -0.0352(4) 0.0895(3) 0.4571(3) 0.0360(12) Uani 1 1 d . . .
C29 C -0.0488(4) 0.0093(3) 0.4207(3) 0.0373(13) Uani 1 1 d . . .
C30 C 0.0234(4) -0.0233(3) 0.3940(2) 0.0307(12) Uani 1 1 d . . .
C31 C 0.1897(3) -0.0863(3) 0.0752(2) 0.0303(12) Uani 1 1 d . . .
C32 C 0.1580(4) -0.0232(3) 0.0443(2) 0.0328(12) Uani 1 1 d . . .
C33 C 0.1036(4) -0.0367(3) -0.0219(3) 0.0391(13) Uani 1 1 d . . .
C34 C 0.0806(4) -0.1158(4) -0.0594(3) 0.0480(15) Uani 1 1 d . . .
C35 C 0.1104(4) -0.1802(4) -0.0308(3) 0.0479(15) Uani 1 1 d . . .
C36 C 0.1637(4) -0.1655(3) 0.0355(3) 0.0392(13) Uani 1 1 d . . .
C37 C 0.6551(4) -0.1797(3) 0.2361(2) 0.0330(12) Uani 1 1 d . . .
C38 C 0.6585(4) -0.2609(4) 0.2059(3) 0.0480(15) Uani 1 1 d . . .
C39 C 0.7398(6) -0.2863(5) 0.1833(4) 0.076(2) Uani 1 1 d . . .
C40 C 0.8194(6) -0.2300(8) 0.1937(4) 0.089(3) Uani 1 1 d . . .
C41 C 0.8178(5) -0.1494(7) 0.2224(4) 0.078(3) Uani 1 1 d . . .
C42 C 0.7368(4) -0.1260(4) 0.2433(3) 0.0533(17) Uani 1 1 d . . .
N43 N 0.2967(3) -0.1959(2) 0.27357(17) 0.0224(8) Uani 1 1 d . . .
C44 C 0.2047(3) -0.2103(3) 0.2812(2) 0.0266(11) Uani 1 1 d . . .
H44 H 0.1757 -0.1666 0.3010 0.032 Uiso 1 1 calc R . .
C45 C 0.1526(4) -0.2880(3) 0.2604(2) 0.0324(12) Uani 1 1 d . . .
H45 H 0.0893 -0.2958 0.2657 0.039 Uiso 1 1 calc R . .
C46 C 0.1946(4) -0.3532(3) 0.2319(2) 0.0349(13) Uani 1 1 d . . .
H46 H 0.1607 -0.4059 0.2179 0.042 Uiso 1 1 calc R . .
C47 C 0.2890(4) -0.3391(3) 0.2242(2) 0.0327(12) Uani 1 1 d . . .
H47 H 0.3195 -0.3821 0.2049 0.039 Uiso 1 1 calc R . .
C48 C 0.3365(4) -0.2599(3) 0.2457(2) 0.0285(11) Uani 1 1 d . . .
H48 H 0.3997 -0.2508 0.2404 0.034 Uiso 1 1 calc R . .
N49 N 0.4393(3) 0.0361(2) 0.32647(17) 0.0230(9) Uani 1 1 d . . .
C50 C 0.5292(3) 0.0510(3) 0.3157(2) 0.0249(11) Uani 1 1 d . . .
H50 H 0.5568 0.0077 0.2940 0.030 Uiso 1 1 calc R . .
C51 C 0.5815(4) 0.1292(3) 0.3361(2) 0.0309(12) Uani 1 1 d . . .
H51 H 0.6426 0.1380 0.3275 0.037 Uiso 1 1 calc R . .
C52 C 0.5418(4) 0.1936(3) 0.3693(2) 0.0305(12) Uani 1 1 d . . .
H52 H 0.5757 0.2462 0.3838 0.037 Uiso 1 1 calc R . .
C53 C 0.4502(3) 0.1779(3) 0.3805(2) 0.0266(11) Uani 1 1 d . . .
H53 H 0.4214 0.2200 0.4026 0.032 Uiso 1 1 calc R . .
C54 C 0.4022(3) 0.0991(3) 0.3585(2) 0.0252(11) Uani 1 1 d . . .
H54 H 0.3408 0.0893 0.3665 0.030 Uiso 1 1 calc R . .
Fe' Fe 0.33275(5) -0.58028(4) 0.30693(3) 0.02427(18) Uani 1 1 d . . .
F1' F 0.0352(3) -0.5387(2) 0.4297(2) 0.0793(13) Uani 1 1 d . . .
F2' F -0.1323(3) -0.5854(3) 0.4595(2) 0.1002(16) Uani 1 1 d . . .
F3' F -0.2210(2) -0.7410(3) 0.4101(2) 0.0776(12) Uani 1 1 d . . .
F4' F -0.1412(2) -0.8507(2) 0.33146(18) 0.0629(10) Uani 1 1 d . . .
F5' F 0.0291(2) -0.80646(17) 0.30362(17) 0.0550(9) Uani 1 1 d . . .
F6' F 0.1244(2) -0.72209(17) 0.06837(15) 0.0492(8) Uani 1 1 d . . .
F7' F 0.0245(3) -0.7408(2) -0.05974(15) 0.0634(10) Uani 1 1 d . . .
F8' F 0.0104(3) -0.6069(2) -0.11895(15) 0.0666(10) Uani 1 1 d . . .
F9' F 0.0972(2) -0.4566(2) -0.04651(15) 0.0547(9) Uani 1 1 d . . .
F10' F 0.1918(2) -0.43617(16) 0.08279(14) 0.0413(7) Uani 1 1 d . . .
F11' F 0.6519(3) -0.6140(2) 0.2029(2) 0.0714(11) Uani 1 1 d . . .
F12' F 0.8268(3) -0.5651(3) 0.1855(3) 0.1022(15) Uani 1 1 d . . .
F13' F 0.9274(3) -0.4177(4) 0.2595(3) 0.1219(19) Uani 1 1 d . . .
F14' F 0.8423(3) -0.3165(3) 0.3471(2) 0.1143(19) Uani 1 1 d . . .
F15' F 0.6634(3) -0.3637(2) 0.35852(17) 0.0656(11) Uani 1 1 d . . .
C1' C 0.3858(3) -0.6164(3) 0.4338(2) 0.0264(11) Uani 1 1 d . . .
C2' C 0.3500(4) -0.6427(3) 0.4850(2) 0.0298(11) Uani 1 1 d . . .
H2' H 0.3877 -0.6489 0.5263 0.036 Uiso 1 1 calc R . .
C3' C 0.2493(4) -0.6573(3) 0.4623(2) 0.0304(12) Uani 1 1 d . . .
H3' H 0.2064 -0.6753 0.4854 0.036 Uiso 1 1 calc R . .
C4' C 0.2219(3) -0.6396(3) 0.3956(2) 0.0270(11) Uani 1 1 d . . .
C5' C 0.1316(3) -0.6445(3) 0.3485(2) 0.0249(11) Uani 1 1 d . . .
C6' C 0.1202(3) -0.6240(3) 0.2860(2) 0.0266(11) Uani 1 1 d . . .
C7' C 0.0308(4) -0.6307(3) 0.2343(2) 0.0319(12) Uani 1 1 d . . .
H7' H -0.0320 -0.6467 0.2375 0.038 Uiso 1 1 calc R . .
C8' C 0.0531(4) -0.6096(3) 0.1799(2) 0.0312(12) Uani 1 1 d . . .
H8' H 0.0087 -0.6077 0.1396 0.037 Uiso 1 1 calc R . .
C9' C 0.1583(3) -0.5906(3) 0.1959(2) 0.0267(11) Uani 1 1 d . . .
C10' C 0.2143(3) -0.5701(3) 0.1532(2) 0.0270(11) Uani 1 1 d . . .
C11' C 0.3171(4) -0.5471(3) 0.1725(2) 0.0274(11) Uani 1 1 d . . .
C12' C 0.3784(4) -0.5232(3) 0.1331(2) 0.0322(12) Uani 1 1 d . . .
H12' H 0.3577 -0.5200 0.0881 0.039 Uiso 1 1 calc R . .
C13' C 0.4715(4) -0.5058(3) 0.1719(2) 0.0316(12) Uani 1 1 d . . .
H13' H 0.5259 -0.4874 0.1587 0.038 Uiso 1 1 calc R . .
C14' C 0.4720(3) -0.5206(3) 0.2368(2) 0.0279(11) Uani 1 1 d . . .
C15' C 0.5547(3) -0.5177(3) 0.2910(2) 0.0288(11) Uani 1 1 d . . .
C16' C 0.5498(3) -0.5425(3) 0.3506(2) 0.0285(11) Uani 1 1 d . . .
C17' C 0.6235(4) -0.5471(3) 0.4099(3) 0.0353(12) Uani 1 1 d . . .
H17' H 0.6907 -0.5329 0.4176 0.042 Uiso 1 1 calc R . .
C18' C 0.5781(4) -0.5759(3) 0.4533(3) 0.0340(12) Uani 1 1 d . . .
H18' H 0.6090 -0.5848 0.4955 0.041 Uiso 1 1 calc R . .
C19' C 0.4753(3) -0.5898(3) 0.4221(2) 0.0262(11) Uani 1 1 d . . .
N21' N 0.3069(3) -0.6158(2) 0.38061(18) 0.0225(8) Uani 1 1 d . . .
N22' N 0.1973(3) -0.5977(2) 0.26110(17) 0.0241(9) Uani 1 1 d . . .
N23' N 0.3745(3) -0.5432(2) 0.23661(18) 0.0250(9) Uani 1 1 d . . .
N24' N 0.4620(3) -0.5687(2) 0.36005(18) 0.0256(9) Uani 1 1 d . . .
C25' C 0.0396(3) -0.6706(3) 0.3663(2) 0.0299(11) Uani 1 1 d . . .
C26' C -0.0050(4) -0.6175(3) 0.4052(3) 0.0489(16) Uani 1 1 d . . .
C27' C -0.0925(5) -0.6400(4) 0.4209(3) 0.0611(19) Uani 1 1 d . . .
C28' C -0.1375(4) -0.7185(4) 0.3947(3) 0.0554(18) Uani 1 1 d . . .
C29' C -0.0956(4) -0.7736(3) 0.3560(3) 0.0421(14) Uani 1 1 d . . .
C30' C -0.0088(4) -0.7498(3) 0.3420(2) 0.0365(13) Uani 1 1 d . . .
C31' C 0.1626(3) -0.5786(3) 0.0813(2) 0.0299(11) Uani 1 1 d . . .
C32' C 0.1177(4) -0.6544(3) 0.0415(3) 0.0374(13) Uani 1 1 d . . .
C33' C 0.0663(4) -0.6649(3) -0.0243(3) 0.0437(14) Uani 1 1 d . . .
C34' C 0.0588(4) -0.5989(4) -0.0543(3) 0.0465(15) Uani 1 1 d . . .
C35' C 0.1040(4) -0.5219(4) -0.0175(3) 0.0405(13) Uani 1 1 d . . .
C36' C 0.1527(4) -0.5129(3) 0.0489(2) 0.0338(12) Uani 1 1 d . . .
C37' C 0.6532(4) -0.4915(3) 0.2831(3) 0.0366(13) Uani 1 1 d . . .
C38' C 0.6979(4) -0.5403(4) 0.2390(3) 0.0537(16) Uani 1 1 d . . .
C39' C 0.7879(5) -0.5159(5) 0.2310(4) 0.073(2) Uani 1 1 d . . .
C40' C 0.8394(5) -0.4422(6) 0.2681(4) 0.079(2) Uani 1 1 d . . .
C41' C 0.7971(5) -0.3919(5) 0.3121(4) 0.077(2) Uani 1 1 d . . .
C42' C 0.7037(4) -0.4155(4) 0.3179(3) 0.0490(16) Uani 1 1 d . . .
N43' N 0.3471(3) -0.6969(2) 0.26289(18) 0.0266(9) Uani 1 1 d . . .
C44' C 0.2766(4) -0.7596(3) 0.2546(2) 0.0305(12) Uani 1 1 d . . .
H44' H 0.2219 -0.7488 0.2712 0.037 Uiso 1 1 calc R . .
C45' C 0.2832(4) -0.8388(3) 0.2226(2) 0.0346(13) Uani 1 1 d . . .
H45' H 0.2335 -0.8804 0.2182 0.042 Uiso 1 1 calc R . .
C46' C 0.3623(4) -0.8569(3) 0.1972(3) 0.0368(13) Uani 1 1 d . . .
H46' H 0.3672 -0.9102 0.1752 0.044 Uiso 1 1 calc R . .
C47' C 0.4343(4) -0.7932(3) 0.2052(2) 0.0337(12) Uani 1 1 d . . .
H47' H 0.4891 -0.8031 0.1886 0.040 Uiso 1 1 calc R . .
C48' C 0.4246(4) -0.7151(3) 0.2381(2) 0.0313(12) Uani 1 1 d . . .
H48' H 0.4741 -0.6730 0.2433 0.038 Uiso 1 1 calc R . .
N49' N 0.3191(3) -0.4625(2) 0.35123(18) 0.0240(9) Uani 1 1 d . . .
C50' C 0.3913(4) -0.4012(3) 0.3614(2) 0.0300(12) Uani 1 1 d . . .
H50' H 0.4464 -0.4127 0.3457 0.036 Uiso 1 1 calc R . .
C51' C 0.3862(4) -0.3217(3) 0.3945(2) 0.0311(12) Uani 1 1 d . . .
H51' H 0.4379 -0.2811 0.4011 0.037 Uiso 1 1 calc R . .
C52' C 0.3047(4) -0.3023(3) 0.4179(2) 0.0322(12) Uani 1 1 d . . .
H52' H 0.3001 -0.2489 0.4399 0.039 Uiso 1 1 calc R . .
C53' C 0.2303(4) -0.3651(3) 0.4074(2) 0.0309(11) Uani 1 1 d . . .
H53' H 0.1739 -0.3544 0.4220 0.037 Uiso 1 1 calc R . .
C54' C 0.2403(4) -0.4434(3) 0.3753(2) 0.0279(11) Uani 1 1 d . . .
H54' H 0.1904 -0.4853 0.3698 0.033 Uiso 1 1 calc R . .
C55 C 0.6580(9) -0.2534(7) -0.0210(7) 0.150(5) Uani 1 1 d . . .
C56A C 0.6194(16) -0.1601(14) -0.0143(7) 0.100(7) Uani 0.50 1 d P . .
C56B C 0.695(2) -0.1848(12) 0.0252(13) 0.128(9) Uani 0.50 1 d P . .
C57 C 0.6781(8) -0.1062(7) 0.0402(6) 0.113(4) Uani 1 1 d . . .
C58A C 0.702(2) -0.039(2) 0.0912(17) 0.154(10) Uani 0.50 1 d P . .
C58B C 0.6485(13) -0.0206(10) 0.0511(8) 0.069(4) Uani 0.50 1 d P . .
C59 C 0.6986(11) 0.0465(9) 0.1138(7) 0.155(5) Uani 1 1 d . . .
C60A C 0.671(3) 0.138(2) 0.1109(12) 0.206(16) Uani 0.50 1 d P . .
C60B C 0.713(3) 0.1147(16) 0.153(2) 0.25(2) Uani 0.50 1 d P . .
C61 C 0.7368(9) 0.1896(7) 0.1765(6) 0.135(4) Uani 1 1 d . . .
C62 C 0.4922(8) 0.5465(5) 0.0098(5) 0.109(3) Uani 1 1 d . . .
C63 C 0.3773(10) 0.5570(8) -0.0322(5) 0.150(5) Uani 1 1 d . . .
C64 C 0.3738(16) 0.6539(11) -0.0051(11) 0.225(10) Uani 1 1 d . . .
C65 C 0.312(3) 0.6774(18) -0.0337(17) 0.170(12) Uani 0.50 1 d P . .

loop_
_atom_site_aniso_label
_atom_site_aniso_U_11
_atom_site_aniso_U_22
_atom_site_aniso_U_33
_atom_site_aniso_U_23
_atom_site_aniso_U_13
_atom_site_aniso_U_12
Fe 0.0254(4) 0.0169(3) 0.0203(4) 0.0057(3) 0.0011(3) 0.0014(3)
F1 0.0288(15) 0.0257(14) 0.0491(18) 0.0017(12) 0.0089(13) -0.0022(12)
F2 0.053(2) 0.0318(16) 0.055(2) -0.0023(14) 0.0211(16) 0.0060(15)
F3 0.0432(19) 0.061(2) 0.059(2) 0.0183(16) 0.0309(17) 0.0131(16)
F4 0.0347(18) 0.056(2) 0.067(2) 0.0173(16) 0.0159(16) -0.0087(15)
F5 0.0388(17) 0.0314(16) 0.057(2) 0.0018(14) 0.0106(15) -0.0092(14)
F6 0.0539(19) 0.0370(17) 0.0310(16) 0.0132(13) -0.0024(14) 0.0054(14)
F7 0.053(2) 0.077(2) 0.0322(18) 0.0289(16) -0.0030(15) 0.0139(18)
F8 0.061(2) 0.105(3) 0.0225(17) 0.0028(18) -0.0147(16) 0.003(2)
F9 0.084(3) 0.057(2) 0.049(2) -0.0185(18) -0.0176(19) -0.013(2)
F10 0.065(2) 0.0309(17) 0.049(2) 0.0031(14) -0.0070(17) -0.0059(16)
F11 0.086(3) 0.0309(18) 0.101(3) 0.0026(18) 0.031(2) 0.0066(19)
F12 0.176(5) 0.116(4) 0.116(4) 0.014(3) 0.070(4) 0.103(4)
F13 0.076(3) 0.324(9) 0.103(4) 0.077(5) 0.059(3) 0.117(4)
F14 0.048(3) 0.257(7) 0.116(4) 0.058(4) 0.022(3) -0.045(3)
F15 0.070(3) 0.072(3) 0.073(3) 0.005(2) 0.011(2) -0.038(2)
C1 0.021(2) 0.016(2) 0.023(2) 0.0076(18) -0.004(2) -0.0036(19)
C2 0.029(3) 0.024(2) 0.017(2) 0.0053(19) -0.002(2) -0.006(2)
C3 0.031(3) 0.020(2) 0.026(3) 0.0064(19) 0.005(2) 0.001(2)
C4 0.024(3) 0.017(2) 0.023(3) 0.0017(18) 0.000(2) -0.002(2)
C5 0.023(2) 0.020(2) 0.026(3) 0.0017(19) 0.004(2) -0.002(2)
C6 0.025(3) 0.018(2) 0.023(3) 0.0046(18) -0.001(2) 0.000(2)
C7 0.023(3) 0.026(2) 0.038(3) 0.012(2) 0.003(2) 0.004(2)
C8 0.028(3) 0.021(2) 0.023(3) 0.0105(19) -0.003(2) 0.004(2)
C9 0.029(3) 0.017(2) 0.021(3) 0.0093(18) -0.005(2) -0.004(2)
C10 0.026(3) 0.023(2) 0.021(3) 0.0040(19) -0.001(2) -0.001(2)
C11 0.034(3) 0.022(2) 0.018(2) 0.0015(19) 0.003(2) -0.003(2)
C12 0.039(3) 0.033(3) 0.023(3) 0.008(2) 0.005(2) 0.001(2)
C13 0.038(3) 0.034(3) 0.031(3) 0.007(2) 0.008(2) 0.000(2)
C14 0.033(3) 0.023(2) 0.026(3) 0.006(2) 0.005(2) 0.000(2)
C15 0.023(2) 0.024(2) 0.026(3) 0.0067(19) 0.004(2) -0.001(2)
C16 0.023(3) 0.020(2) 0.031(3) 0.0033(19) 0.008(2) 0.002(2)
C17 0.024(3) 0.025(2) 0.032(3) 0.013(2) -0.003(2) 0.005(2)
C18 0.031(3) 0.024(2) 0.026(3) 0.007(2) -0.006(2) 0.000(2)
C19 0.022(2) 0.017(2) 0.019(2) 0.0067(18) -0.005(2) 0.0004(19)
N21 0.021(2) 0.0203(19) 0.023(2) 0.0089(16) -0.0009(17) 0.0018(16)
N22 0.025(2) 0.0164(18) 0.020(2) 0.0056(15) -0.0004(17) 0.0002(16)
N23 0.022(2) 0.0214(19) 0.021(2) 0.0068(15) 0.0026(17) 0.0038(16)
N24 0.027(2) 0.0193(19) 0.021(2) 0.0095(15) 0.0025(17) 0.0022(17)
C25 0.024(3) 0.027(2) 0.019(2) 0.0111(19) 0.002(2) 0.004(2)
C26 0.024(3) 0.029(3) 0.026(3) 0.011(2) -0.001(2) 0.001(2)
C27 0.037(3) 0.031(3) 0.028(3) 0.011(2) 0.012(2) 0.011(2)
C28 0.037(3) 0.039(3) 0.041(3) 0.016(2) 0.019(3) 0.012(3)
C29 0.027(3) 0.047(3) 0.039(3) 0.015(2) 0.009(2) -0.008(3)
C30 0.031(3) 0.028(3) 0.032(3) 0.009(2) 0.004(2) -0.004(2)
C31 0.029(3) 0.035(3) 0.022(3) 0.002(2) 0.002(2) -0.005(2)
C32 0.035(3) 0.035(3) 0.024(3) 0.008(2) -0.001(2) 0.000(2)
C33 0.034(3) 0.058(4) 0.026(3) 0.019(3) -0.001(2) 0.006(3)
C34 0.037(3) 0.069(4) 0.025(3) 0.000(3) -0.009(3) 0.001(3)
C35 0.043(3) 0.045(3) 0.039(3) -0.009(3) -0.004(3) -0.006(3)
C36 0.041(3) 0.035(3) 0.034(3) 0.007(2) -0.002(3) -0.003(3)
C37 0.028(3) 0.046(3) 0.023(3) 0.009(2) 0.002(2) 0.002(2)
C38 0.045(4) 0.049(4) 0.054(4) 0.009(3) 0.018(3) 0.025(3)
C39 0.083(6) 0.104(6) 0.053(5) 0.022(4) 0.026(4) 0.057(5)
C40 0.053(5) 0.171(10) 0.064(5) 0.047(6) 0.028(4) 0.060(6)
C41 0.025(4) 0.156(8) 0.063(5) 0.038(5) 0.020(3) -0.005(5)
C42 0.042(4) 0.068(4) 0.046(4) 0.013(3) 0.008(3) -0.011(3)
N43 0.025(2) 0.0208(19) 0.019(2) 0.0077(15) -0.0027(17) 0.0068(17)
C44 0.031(3) 0.023(2) 0.027(3) 0.0094(19) 0.004(2) 0.002(2)
C45 0.033(3) 0.030(3) 0.031(3) 0.009(2) 0.003(2) -0.005(2)
C46 0.045(3) 0.018(2) 0.033(3) 0.000(2) -0.002(2) -0.002(2)
C47 0.043(3) 0.022(3) 0.028(3) 0.005(2) 0.000(2) 0.004(2)
C48 0.030(3) 0.025(3) 0.027(3) 0.005(2) 0.001(2) 0.004(2)
N49 0.028(2) 0.0205(19) 0.018(2) 0.0076(15) -0.0014(17) 0.0058(17)
C50 0.024(3) 0.028(2) 0.023(3) 0.0070(19) 0.006(2) 0.002(2)
C51 0.030(3) 0.030(3) 0.031(3) 0.009(2) 0.003(2) -0.002(2)
C52 0.039(3) 0.019(2) 0.029(3) 0.005(2) 0.002(2) -0.006(2)
C53 0.033(3) 0.018(2) 0.026(3) 0.0051(19) 0.003(2) 0.005(2)
C54 0.025(3) 0.024(2) 0.024(3) 0.008(2) -0.001(2) 0.002(2)
Fe' 0.0288(4) 0.0171(3) 0.0234(4) 0.0064(3) -0.0012(3) 0.0004(3)
F1' 0.064(2) 0.051(2) 0.108(3) -0.032(2) 0.040(2) -0.0152(19)
F2' 0.063(3) 0.103(3) 0.119(4) -0.035(3) 0.044(3) -0.007(2)
F3' 0.036(2) 0.109(3) 0.082(3) 0.016(2) 0.0151(19) -0.016(2)
F4' 0.052(2) 0.050(2) 0.077(2) 0.0232(18) -0.0011(18) -0.0230(17)
F5' 0.061(2) 0.0263(16) 0.077(2) 0.0032(15) 0.0243(19) -0.0034(15)
F6' 0.071(2) 0.0314(16) 0.0381(18) 0.0011(13) 0.0083(16) -0.0025(16)
F7' 0.071(2) 0.072(2) 0.0298(18) -0.0150(16) 0.0075(17) -0.019(2)
F8' 0.061(2) 0.111(3) 0.0207(17) 0.0115(18) -0.0002(16) 0.006(2)
F9' 0.065(2) 0.075(2) 0.0331(18) 0.0329(16) 0.0087(16) 0.0261(18)
F10' 0.060(2) 0.0339(16) 0.0324(17) 0.0141(13) 0.0090(15) 0.0102(14)
F11' 0.060(2) 0.051(2) 0.100(3) -0.005(2) 0.030(2) 0.0124(18)
F12' 0.060(3) 0.135(4) 0.128(4) 0.029(3) 0.046(3) 0.041(3)
F13' 0.046(3) 0.179(5) 0.149(5) 0.056(4) 0.031(3) -0.021(3)
F14' 0.095(3) 0.128(4) 0.094(3) 0.012(3) 0.007(3) -0.082(3)
F15' 0.089(3) 0.048(2) 0.052(2) -0.0058(17) 0.026(2) -0.0301(19)
C1' 0.035(3) 0.016(2) 0.023(3) 0.0048(18) -0.003(2) 0.002(2)
C2' 0.043(3) 0.025(2) 0.018(2) 0.0084(19) -0.001(2) 0.002(2)
C3' 0.043(3) 0.024(2) 0.021(3) 0.0040(19) 0.003(2) -0.001(2)
C4' 0.034(3) 0.016(2) 0.028(3) 0.0067(19) 0.002(2) 0.001(2)
C5' 0.030(3) 0.019(2) 0.023(3) 0.0012(19) 0.008(2) -0.003(2)
C6' 0.032(3) 0.021(2) 0.026(3) 0.0066(19) 0.005(2) 0.000(2)
C7' 0.027(3) 0.028(3) 0.034(3) 0.009(2) -0.006(2) -0.002(2)
C8' 0.032(3) 0.027(3) 0.029(3) 0.008(2) -0.005(2) 0.001(2)
C9' 0.034(3) 0.018(2) 0.027(3) 0.0061(19) 0.004(2) 0.005(2)
C10' 0.034(3) 0.021(2) 0.023(3) 0.0051(19) 0.002(2) 0.005(2)
C11' 0.041(3) 0.014(2) 0.027(3) 0.0050(19) 0.006(2) 0.006(2)
C12' 0.044(3) 0.027(3) 0.028(3) 0.009(2) 0.009(2) 0.008(2)
C13' 0.039(3) 0.025(3) 0.036(3) 0.012(2) 0.015(3) 0.007(2)
C14' 0.033(3) 0.017(2) 0.033(3) 0.006(2) 0.008(2) 0.005(2)
C15' 0.033(3) 0.021(2) 0.034(3) 0.009(2) 0.009(2) 0.003(2)
C16' 0.023(3) 0.021(2) 0.035(3) 0.002(2) -0.001(2) 0.003(2)
C17' 0.033(3) 0.024(3) 0.041(3) 0.005(2) -0.003(2) 0.001(2)
C18' 0.035(3) 0.023(3) 0.035(3) 0.001(2) -0.003(2) 0.004(2)
C19' 0.033(3) 0.014(2) 0.024(3) 0.0065(18) -0.008(2) 0.002(2)
N21' 0.026(2) 0.0175(19) 0.022(2) 0.0068(15) 0.0003(17) 0.0029(16)
N22' 0.033(2) 0.0167(18) 0.019(2) 0.0058(15) -0.0006(17) 0.0021(17)
N23' 0.027(2) 0.0183(19) 0.026(2) 0.0050(16) -0.0007(17) 0.0023(17)
N24' 0.027(2) 0.0209(19) 0.025(2) 0.0060(16) -0.0008(17) 0.0013(17)
C25' 0.031(3) 0.030(3) 0.025(3) 0.006(2) 0.003(2) 0.000(2)
C26' 0.033(3) 0.048(3) 0.055(4) -0.008(3) 0.010(3) -0.012(3)
C27' 0.046(4) 0.072(4) 0.057(4) -0.012(3) 0.020(3) 0.002(3)
C28' 0.028(3) 0.079(5) 0.052(4) 0.020(3) -0.001(3) -0.015(3)
C29' 0.039(3) 0.041(3) 0.042(3) 0.014(3) 0.000(3) -0.008(3)
C30' 0.043(3) 0.037(3) 0.028(3) 0.011(2) 0.003(2) 0.001(3)
C31' 0.030(3) 0.035(3) 0.024(3) 0.005(2) 0.005(2) 0.004(2)
C32' 0.041(3) 0.040(3) 0.028(3) 0.002(2) 0.007(2) 0.004(3)
C33' 0.046(3) 0.051(3) 0.025(3) -0.001(3) 0.001(3) -0.003(3)
C34' 0.034(3) 0.078(4) 0.022(3) 0.006(3) -0.001(2) 0.013(3)
C35' 0.042(3) 0.059(4) 0.026(3) 0.020(3) 0.007(3) 0.017(3)
C36' 0.041(3) 0.034(3) 0.024(3) 0.004(2) 0.005(2) 0.009(2)
C37' 0.030(3) 0.035(3) 0.046(3) 0.016(2) 0.005(3) 0.006(2)
C38' 0.035(3) 0.054(4) 0.068(4) 0.007(3) 0.011(3) 0.006(3)
C39' 0.040(4) 0.098(6) 0.092(6) 0.024(5) 0.033(4) 0.029(4)
C40' 0.029(4) 0.113(7) 0.096(6) 0.040(5) 0.010(4) -0.013(4)
C41' 0.054(4) 0.095(6) 0.072(5) 0.024(4) 0.006(4) -0.041(4)
C42' 0.045(4) 0.053(4) 0.046(4) 0.016(3) 0.005(3) -0.013(3)
N43' 0.033(2) 0.019(2) 0.026(2) 0.0084(16) 0.0004(18) 0.0010(18)
C44' 0.040(3) 0.023(3) 0.023(3) 0.007(2) -0.001(2) -0.002(2)
C45' 0.047(3) 0.018(2) 0.032(3) 0.005(2) 0.001(3) -0.004(2)
C46' 0.049(3) 0.023(3) 0.035(3) 0.004(2) 0.005(3) 0.009(2)
C47' 0.045(3) 0.028(3) 0.031(3) 0.008(2) 0.011(2) 0.013(2)
C48' 0.031(3) 0.024(2) 0.033(3) 0.008(2) -0.004(2) 0.004(2)
N49' 0.028(2) 0.022(2) 0.020(2) 0.0082(15) -0.0005(17) 0.0010(17)
C50' 0.037(3) 0.021(2) 0.029(3) 0.009(2) 0.001(2) -0.002(2)
C51' 0.035(3) 0.019(2) 0.034(3) 0.007(2) -0.002(2) -0.001(2)
C52' 0.047(3) 0.019(2) 0.028(3) 0.006(2) 0.003(2) 0.010(2)
C53' 0.034(3) 0.026(3) 0.033(3) 0.010(2) 0.005(2) 0.009(2)
C54' 0.030(3) 0.023(2) 0.028(3) 0.011(2) -0.003(2) 0.004(2)
C55 0.162(11) 0.092(8) 0.206(13) -0.008(8) 0.097(10) 0.022(8)
C56A 0.139(17) 0.139(18) 0.018(7) 0.027(9) 0.009(9) -0.005(14)
C56B 0.18(2) 0.066(13) 0.14(2) -0.015(13) 0.087(19) -0.015(14)
C57 0.117(8) 0.102(9) 0.129(10) 0.003(7) 0.071(8) -0.022(7)
C58A 0.12(2) 0.19(3) 0.17(3) 0.08(3) 0.04(2) 0.00(2)
C58B 0.094(12) 0.078(12) 0.054(9) 0.042(9) 0.027(9) 0.023(9)
C59 0.189(14) 0.110(9) 0.172(14) 0.005(10) 0.086(11) -0.006(11)
C60A 0.28(3) 0.29(4) 0.080(15) 0.025(18) 0.090(19) 0.18(3)
C60B 0.18(3) 0.047(15) 0.49(5) -0.12(3) 0.19(4) -0.061(19)
C61 0.181(11) 0.115(9) 0.115(10) 0.014(7) 0.059(9) 0.023(8)
C62 0.140(8) 0.127(8) 0.101(7) 0.064(7) 0.070(7) 0.038(7)
C63 0.215(14) 0.203(13) 0.078(7) 0.079(8) 0.074(8) 0.076(11)
C64 0.30(2) 0.149(13) 0.26(2) 0.037(12) 0.103(18) 0.171(15)
C65 0.22(3) 0.12(2) 0.20(3) 0.000(18) 0.13(3) 0.06(2)

loop_
_atom_type_symbol
_atom_type_description
_atom_type_scat_dispersion_real
_atom_type_scat_dispersion_imag
_atom_type_scat_source
C C 0.0033 0.0016 'International Tables Vol C Tables 4.2.6.8 and 6.1.1.4'
H H 0.0000 0.0000 'International Tables Vol C Tables 4.2.6.8 and 6.1.1.4'
N N 0.0061 0.0033 'International Tables Vol C Tables 4.2.6.8 and 6.1.1.4'
F F 0.0171 0.0103 'International Tables Vol C Tables 4.2.6.8 and 6.1.1.4'
Fe Fe 0.3463 0.8444 'International Tables Vol C Tables 4.2.6.8 and 6.1.1.4'

loop_
_geom_angle_atom_site_label_1
_geom_angle_atom_site_label_2
_geom_angle_atom_site_label_3
_geom_angle
_geom_angle_site_symmetry_1
_geom_angle_site_symmetry_3
_geom_angle_publ_flag
N21 Fe N24 81.82(16) . . ?
N21 Fe N23 173.20(16) . . ?
N24 Fe N23 91.46(16) . . ?
N21 Fe N22 91.69(16) . . ?
N24 Fe N22 173.47(15) . . ?
N23 Fe N22 95.01(16) . . ?
N21 Fe N43 90.71(14) . . ?
N24 Fe N43 90.94(14) . . ?
N23 Fe N43 88.35(14) . . ?
N22 Fe N43 88.48(14) . . ?
N21 Fe N49 89.26(14) . . ?
N24 Fe N49 89.50(14) . . ?
N23 Fe N49 91.74(14) . . ?
N22 Fe N49 91.07(14) . . ?
N43 Fe N49 179.54(16) . . ?
N21 C1 C2 108.0(4) . . ?
N21 C1 C19 111.8(4) . . ?
C2 C1 C19 140.2(4) . . ?
C3 C2 C1 108.0(4) . . ?
C3 C2 H2 126.0 . . ?
C1 C2 H2 126.0 . . ?
C2 C3 C4 106.7(4) . . ?
C2 C3 H3 126.6 . . ?
C4 C3 H3 126.6 . . ?
N21 C4 C5 120.1(4) . . ?
N21 C4 C3 108.2(4) . . ?
C5 C4 C3 131.7(4) . . ?
C6 C5 C4 123.4(4) . . ?
C6 C5 C25 117.8(4) . . ?
C4 C5 C25 118.8(4) . . ?
N22 C6 C5 125.1(4) . . ?
N22 C6 C7 108.3(4) . . ?
C5 C6 C7 126.4(4) . . ?
C8 C7 C6 107.2(4) . . ?
C8 C7 H7 126.4 . . ?
C6 C7 H7 126.4 . . ?
C7 C8 C9 108.0(4) . . ?
C7 C8 H8 126.0 . . ?
C9 C8 H8 126.0 . . ?
N22 C9 C10 123.3(4) . . ?
N22 C9 C8 108.9(4) . . ?
C10 C9 C8 127.8(4) . . ?
C11 C10 C9 126.2(4) . . ?
C11 C10 C31 116.1(4) . . ?
C9 C10 C31 117.5(4) . . ?
N23 C11 C10 123.2(4) . . ?
N23 C11 C12 108.8(4) . . ?
C10 C11 C12 128.0(4) . . ?
C13 C12 C11 107.9(4) . . ?
C13 C12 H12 126.1 . . ?
C11 C12 H12 126.1 . . ?
C12 C13 C14 107.5(5) . . ?
C12 C13 H13 126.3 . . ?
C14 C13 H13 126.2 . . ?
N23 C14 C15 125.9(4) . . ?
N23 C14 C13 107.8(4) . . ?
C15 C14 C13 126.1(5) . . ?
C16 C15 C14 123.1(4) . . ?
C16 C15 C37 119.0(4) . . ?
C14 C15 C37 117.9(4) . . ?
N24 C16 C15 120.2(4) . . ?
N24 C16 C17 107.1(4) . . ?
C15 C16 C17 132.6(4) . . ?
C18 C17 C16 107.5(4) . . ?
C18 C17 H17 126.3 . . ?
C16 C17 H17 126.3 . . ?
C17 C18 C19 107.8(4) . . ?
C17 C18 H18 126.1 . . ?
C19 C18 H18 126.1 . . ?
N24 C19 C18 107.7(4) . . ?
N24 C19 C1 112.1(4) . . ?
C18 C19 C1 140.2(4) . . ?
C4 N21 C1 109.1(4) . . ?
C4 N21 Fe 133.5(3) . . ?
C1 N21 Fe 117.4(3) . . ?
C9 N22 C6 107.6(4) . . ?
C9 N22 Fe 125.4(3) . . ?
C6 N22 Fe 126.2(3) . . ?
C11 N23 C14 108.0(4) . . ?
C11 N23 Fe 125.9(3) . . ?
C14 N23 Fe 125.9(3) . . ?
C16 N24 C19 109.9(4) . . ?
C16 N24 Fe 133.2(3) . . ?
C19 N24 Fe 116.9(3) . . ?
C26 C25 C30 115.8(4) . . ?
C26 C25 C5 121.2(4) . . ?
C30 C25 C5 122.9(4) . . ?
F1 C26 C27 117.3(4) . . ?
F1 C26 C25 119.3(4) . . ?
C27 C26 C25 123.5(4) . . ?
F2 C27 C28 119.2(4) . . ?
F2 C27 C26 121.9(4) . . ?
C28 C27 C26 118.9(4) . . ?
F3 C28 C27 120.2(4) . . ?
F3 C28 C29 120.6(4) . . ?
C27 C28 C29 119.2(5) . . ?
F4 C29 C30 120.4(5) . . ?
F4 C29 C28 118.9(5) . . ?
C30 C29 C28 120.7(4) . . ?
F5 C30 C29 118.9(4) . . ?
F5 C30 C25 119.2(4) . . ?
C29 C30 C25 121.9(4) . . ?
C32 C31 C36 115.7(4) . . ?
C32 C31 C10 124.2(4) . . ?
C36 C31 C10 120.1(5) . . ?
F6 C32 C31 120.3(4) . . ?
F6 C32 C33 116.9(4) . . ?
C31 C32 C33 122.9(5) . . ?
F7 C33 C34 120.4(5) . . ?
F7 C33 C32 120.2(5) . . ?
C34 C33 C32 119.4(5) . . ?
F8 C34 C35 120.7(5) . . ?
F8 C34 C33 119.6(6) . . ?
C35 C34 C33 119.7(5) . . ?
F9 C35 C34 120.2(5) . . ?
F9 C35 C36 119.7(6) . . ?
C34 C35 C36 120.1(5) . . ?
F10 C36 C35 117.9(5) . . ?
F10 C36 C31 119.8(4) . . ?
C35 C36 C31 122.3(5) . . ?
C42 C37 C38 116.1(5) . . ?
C42 C37 C15 121.7(5) . . ?
C38 C37 C15 122.1(4) . . ?
F11 C38 C37 120.3(5) . . ?
F11 C38 C39 118.0(6) . . ?
C37 C38 C39 121.7(6) . . ?
F12 C39 C40 121.5(8) . . ?
F12 C39 C38 119.5(8) . . ?
C40 C39 C38 119.0(7) . . ?
F13 C40 C41 119.1(10) . . ?
F13 C40 C39 120.2(10) . . ?
C41 C40 C39 120.6(7) . . ?
F14 C41 C40 121.2(8) . . ?
F14 C41 C42 119.7(9) . . ?
C40 C41 C42 119.1(7) . . ?
F15 C42 C41 118.3(6) . . ?
F15 C42 C37 118.3(5) . . ?
C41 C42 C37 123.4(7) . . ?
C48 N43 C44 117.5(4) . . ?
C48 N43 Fe 121.3(3) . . ?
C44 N43 Fe 121.2(3) . . ?
N43 C44 C45 122.1(4) . . ?
N43 C44 H44 118.9 . . ?
C45 C44 H44 119.0 . . ?
C46 C45 C44 119.7(5) . . ?
C46 C45 H45 120.1 . . ?
C44 C45 H45 120.1 . . ?
C45 C46 C47 118.5(4) . . ?
C45 C46 H46 120.7 . . ?
C47 C46 H46 120.7 . . ?
C48 C47 C46 118.7(5) . . ?
C48 C47 H47 120.6 . . ?
C46 C47 H47 120.7 . . ?
N43 C48 C47 123.4(5) . . ?
N43 C48 H48 118.3 . . ?
C47 C48 H48 118.3 . . ?
C54 N49 C50 117.6(4) . . ?
C54 N49 Fe 121.5(3) . . ?
C50 N49 Fe 120.8(3) . . ?
N49 C50 C51 122.1(4) . . ?
N49 C50 H50 119.0 . . ?
C51 C50 H50 119.0 . . ?
C52 C51 C50 119.3(4) . . ?
C52 C51 H51 120.4 . . ?
C50 C51 H51 120.3 . . ?
C51 C52 C53 118.4(4) . . ?
C51 C52 H52 120.8 . . ?
C53 C52 H52 120.8 . . ?
C54 C53 C52 119.2(4) . . ?
C54 C53 H53 120.4 . . ?
C52 C53 H53 120.4 . . ?
N49 C54 C53 123.4(4) . . ?
N49 C54 H54 118.3 . . ?
C53 C54 H54 118.3 . . ?
N21' Fe' N24' 81.69(16) . . ?
N21' Fe' N22' 91.45(15) . . ?
N24' Fe' N22' 173.11(16) . . ?
N21' Fe' N23' 173.56(16) . . ?
N24' Fe' N23' 91.89(16) . . ?
N22' Fe' N23' 94.96(15) . . ?
N21' Fe' N43' 90.96(15) . . ?
N24' Fe' N43' 90.44(16) . . ?
N22' Fe' N43' 89.04(15) . . ?
N23' Fe' N43' 88.59(15) . . ?
N21' Fe' N49' 89.26(15) . . ?
N24' Fe' N49' 89.34(15) . . ?
N22' Fe' N49' 91.21(15) . . ?
N23' Fe' N49' 91.16(15) . . ?
N43' Fe' N49' 179.65(16) . . ?
N21' C1' C19' 112.1(4) . . ?
N21' C1' C2' 108.4(4) . . ?
C19' C1' C2' 139.5(4) . . ?
C3' C2' C1' 107.4(4) . . ?
C3' C2' H2' 126.3 . . ?
C1' C2' H2' 126.3 . . ?
C2' C3' C4' 107.5(4) . . ?
C2' C3' H3' 126.2 . . ?
C4' C3' H3' 126.2 . . ?
N21' C4' C5' 119.9(4) . . ?
N21' C4' C3' 107.1(4) . . ?
C5' C4' C3' 133.0(4) . . ?
C6' C5' C4' 124.4(4) . . ?
C6' C5' C25' 116.8(4) . . ?
C4' C5' C25' 118.7(4) . . ?
C5' C6' N22' 124.9(4) . . ?
C5' C6' C7' 127.4(4) . . ?
N22' C6' C7' 107.6(4) . . ?
C8' C7' C6' 108.4(4) . . ?
C8' C7' H7' 125.8 . . ?
C6' C7' H7' 125.8 . . ?
C7' C8' C9' 107.4(4) . . ?
C7' C8' H8' 126.3 . . ?
C9' C8' H8' 126.3 . . ?
N22' C9' C10' 124.4(4) . . ?
N22' C9' C8' 108.5(4) . . ?
C10' C9' C8' 127.0(4) . . ?
C9' C10' C11' 125.0(4) . . ?
C9' C10' C31' 117.3(4) . . ?
C11' C10' C31' 117.6(4) . . ?
N23' C11' C10' 123.0(4) . . ?
N23' C11' C12' 108.6(4) . . ?
C10' C11' C12' 128.4(4) . . ?
C13' C12' C11' 108.4(4) . . ?
C13' C12' H12' 125.8 . . ?
C11' C12' H12' 125.8 . . ?
C12' C13' C14' 108.0(4) . . ?
C12' C13' H13' 126.0 . . ?
C14' C13' H13' 126.0 . . ?
N23' C14' C15' 125.0(4) . . ?
N23' C14' C13' 107.7(4) . . ?
C15' C14' C13' 127.3(4) . . ?
C16' C15' C14' 123.6(4) . . ?
C16' C15' C37' 118.2(4) . . ?
C14' C15' C37' 118.1(4) . . ?
N24' C16' C15' 120.8(4) . . ?
N24' C16' C17' 106.5(4) . . ?
C15' C16' C17' 132.6(4) . . ?
C18' C17' C16' 108.6(4) . . ?
C18' C17' H17' 125.7 . . ?
C16' C17' H17' 125.7 . . ?
C17' C18' C19' 107.4(5) . . ?
C17' C18' H18' 126.3 . . ?
C19' C18' H18' 126.3 . . ?
N24' C19' C1' 112.1(4) . . ?
N24' C19' C18' 106.9(4) . . ?
C1' C19' C18' 141.1(4) . . ?
C4' N21' C1' 109.5(4) . . ?
C4' N21' Fe' 133.0(3) . . ?
C1' N21' Fe' 117.4(3) . . ?
C9' N22' C6' 108.0(4) . . ?
C9' N22' Fe' 125.7(3) . . ?
C6' N22' Fe' 126.3(3) . . ?
C11' N23' C14' 107.2(4) . . ?
C11' N23' Fe' 126.1(3) . . ?
C14' N23' Fe' 125.9(3) . . ?
C16' N24' C19' 110.6(4) . . ?
C16' N24' Fe' 132.7(3) . . ?
C19' N24' Fe' 116.7(3) . . ?
C26' C25' C30' 115.2(4) . . ?
C26' C25' C5' 122.5(4) . . ?
C30' C25' C5' 122.2(4) . . ?
F1' C26' C25' 119.5(4) . . ?
F1' C26' C27' 117.0(5) . . ?
C25' C26' C27' 123.4(5) . . ?
F2' C27' C28' 120.6(5) . . ?
F2' C27' C26' 120.7(5) . . ?
C28' C27' C26' 118.7(6) . . ?
F3' C28' C29' 120.8(5) . . ?
F3' C28' C27' 119.1(6) . . ?
C29' C28' C27' 120.0(5) . . ?
F4' C29' C28' 118.6(5) . . ?
F4' C29' C30' 121.4(5) . . ?
C28' C29' C30' 120.0(5) . . ?
F5' C30' C29' 117.5(4) . . ?
F5' C30' C25' 119.8(4) . . ?
C29' C30' C25' 122.7(5) . . ?
C32' C31' C36' 114.8(4) . . ?
C32' C31' C10' 121.3(4) . . ?
C36' C31' C10' 123.8(4) . . ?
F6' C32' C33' 117.5(4) . . ?
F6' C32' C31' 119.1(4) . . ?
C33' C32' C31' 123.5(5) . . ?
F7' C33' C34' 120.2(5) . . ?
F7' C33' C32' 119.9(5) . . ?
C34' C33' C32' 119.9(5) . . ?
F8' C34' C33' 121.6(5) . . ?
F8' C34' C35' 119.1(5) . . ?
C33' C34' C35' 119.2(5) . . ?
F9' C35' C36' 120.6(5) . . ?
F9' C35' C34' 119.8(5) . . ?
C36' C35' C34' 119.5(5) . . ?
F10' C36' C35' 116.8(4) . . ?
F10' C36' C31' 120.2(4) . . ?
C35' C36' C31' 123.0(4) . . ?
C42' C37' C38' 116.7(5) . . ?
C42' C37' C15' 121.1(5) . . ?
C38' C37' C15' 122.1(4) . . ?
F11' C38' C39' 118.1(6) . . ?
F11' C38' C37' 119.6(5) . . ?
C39' C38' C37' 122.3(6) . . ?
C38' C39' F12' 119.8(7) . . ?
C38' C39' C40' 120.4(7) . . ?
F12' C39' C40' 119.9(6) . . ?
F13' C40' C39' 120.3(8) . . ?
F13' C40' C41' 120.7(7) . . ?
C39' C40' C41' 118.9(6) . . ?
F14' C41' C40' 121.2(6) . . ?
F14' C41' C42' 118.2(8) . . ?
C40' C41' C42' 120.4(6) . . ?
F15' C42' C37' 120.1(5) . . ?
F15' C42' C41' 118.8(6) . . ?
C37' C42' C41' 121.1(7) . . ?
C48' N43' C44' 117.0(4) . . ?
C48' N43' Fe' 121.7(3) . . ?
C44' N43' Fe' 121.2(3) . . ?
N43' C44' C45' 122.2(5) . . ?
N43' C44' H44' 118.9 . . ?
C45' C44' H44' 118.9 . . ?
C46' C45' C44' 120.6(4) . . ?
C46' C45' H45' 119.7 . . ?
C44' C45' H45' 119.7 . . ?
C45' C46' C47' 117.6(4) . . ?
C45' C46' H46' 121.2 . . ?
C47' C46' H46' 121.2 . . ?
C48' C47' C46' 119.7(5) . . ?
C48' C47' H47' 120.1 . . ?
C46' C47' H47' 120.2 . . ?
N43' C48' C47' 123.0(4) . . ?
N43' C48' H48' 118.5 . . ?
C47' C48' H48' 118.5 . . ?
C50' N49' C54' 117.1(4) . . ?
C50' N49' Fe' 121.1(3) . . ?
C54' N49' Fe' 121.7(3) . . ?
N49' C50' C51' 122.2(5) . . ?
N49' C50' H50' 118.9 . . ?
C51' C50' H50' 118.9 . . ?
C50' C51' C52' 120.4(4) . . ?
C50' C51' H51' 119.8 . . ?
C52' C51' H51' 119.8 . . ?
C51' C52' C53' 117.6(4) . . ?
C51' C52' H52' 121.2 . . ?
C53' C52' H52' 121.2 . . ?
C54' C53' C52' 119.5(5) . . ?
C54' C53' H53' 120.2 . . ?
C52' C53' H53' 120.3 . . ?
N49' C54' C53' 123.2(4) . . ?
N49' C54' H54' 118.4 . . ?
C53' C54' H54' 118.4 . . ?
C56B C55 C56A 50.8(13) . . ?
C56B C56A C57 59.4(12) . . ?
C56B C56A C55 51.4(14) . . ?
C57 C56A C55 110.8(17) . . ?
C56A C56B C55 78(2) . . ?
C56A C56B C57 61.9(16) . . ?
C55 C56B C57 140(3) . . ?
C56B C57 C58A 141(2) . . ?
C56B C57 C56A 58.7(14) . . ?
C58A C57 C56A 157(2) . . ?
C56B C57 C58B 173.5(19) . . ?
C58A C57 C58B 44.9(13) . . ?
C56A C57 C58B 114.9(17) . . ?
C58B C58A C57 75(2) . . ?
C58B C58A C59 74(3) . . ?
C57 C58A C59 148(3) . . ?
C58A C58B C57 60(2) . . ?
C58A C58B C59 63(2) . . ?
C57 C58B C59 122.7(16) . . ?
C60B C59 C58A 159(3) . . ?
C60B C59 C60A 43(3) . . ?
C58A C59 C60A 158(2) . . ?
C60B C59 C58B 157(3) . . ?
C58A C59 C58B 43.2(12) . . ?
C60A C59 C58B 115.5(18) . . ?
C60B C60A C59 51(2) . . ?
C60B C60A C61 53.4(19) . . ?
C59 C60A C61 103(2) . . ?
C60A C60B C61 82(4) . . ?
C60A C60B C59 86(4) . . ?
C61 C60B C59 160(4) . . ?
C60B C61 C60A 45(3) . . ?
C62 C62 C63 107.1(11) 2_665 . ?
C64 C63 C62 100.2(11) . . ?
C65 C64 C63 113(3) . . ?

loop_
_geom_bond_atom_site_label_1
_geom_bond_atom_site_label_2
_geom_bond_distance
_geom_bond_site_symmetry_2
_geom_bond_publ_flag
Fe N21 1.862(4) . ?
Fe N24 1.876(4) . ?
Fe N23 1.904(4) . ?
Fe N22 1.906(4) . ?
Fe N43 2.022(3) . ?
Fe N49 2.042(3) . ?
F1 C26 1.350(5) . ?
F2 C27 1.341(5) . ?
F3 C28 1.347(6) . ?
F4 C29 1.355(5) . ?
F5 C30 1.342(5) . ?
F6 C32 1.344(5) . ?
F7 C33 1.340(6) . ?
F8 C34 1.345(6) . ?
F9 C35 1.346(6) . ?
F10 C36 1.338(6) . ?
F11 C38 1.333(6) . ?
F12 C39 1.351(9) . ?
F13 C40 1.341(8) . ?
F14 C41 1.341(8) . ?
F15 C42 1.346(7) . ?
C1 N21 1.381(6) . ?
C1 C2 1.411(6) . ?
C1 C19 1.417(6) . ?
C2 C3 1.374(7) . ?
C2 H2 0.9300 . ?
C3 C4 1.442(6) . ?
C3 H3 0.9300 . ?
C4 N21 1.350(6) . ?
C4 C5 1.422(6) . ?
C5 C6 1.413(6) . ?
C5 C25 1.488(6) . ?
C6 N22 1.388(6) . ?
C6 C7 1.439(6) . ?
C7 C8 1.362(6) . ?
C7 H7 0.9300 . ?
C8 C9 1.428(6) . ?
C8 H8 0.9300 . ?
C9 N22 1.373(5) . ?
C9 C10 1.408(6) . ?
C10 C11 1.401(7) . ?
C10 C31 1.499(6) . ?
C11 N23 1.373(6) . ?
C11 C12 1.429(7) . ?
C12 C13 1.356(7) . ?
C12 H12 0.9300 . ?
C13 C14 1.446(7) . ?
C13 H13 0.9300 . ?
C14 N23 1.383(6) . ?
C14 C15 1.413(7) . ?
C15 C16 1.411(6) . ?
C15 C37 1.476(7) . ?
C16 N24 1.354(6) . ?
C16 C17 1.444(6) . ?
C17 C18 1.371(7) . ?
C17 H17 0.9300 . ?
C18 C19 1.413(6) . ?
C18 H18 0.9300 . ?
C19 N24 1.378(5) . ?
C25 C26 1.382(6) . ?
C25 C30 1.388(6) . ?
C26 C27 1.372(7) . ?
C27 C28 1.376(7) . ?
C28 C29 1.378(7) . ?
C29 C30 1.363(7) . ?
C31 C32 1.380(7) . ?
C31 C36 1.390(6) . ?
C32 C33 1.383(7) . ?
C33 C34 1.370(7) . ?
C34 C35 1.365(8) . ?
C35 C36 1.378(7) . ?
C37 C42 1.376(7) . ?
C37 C38 1.382(7) . ?
C38 C39 1.397(9) . ?
C39 C40 1.366(12) . ?
C40 C41 1.362(11) . ?
C41 C42 1.365(10) . ?
N43 C48 1.330(6) . ?
N43 C44 1.357(6) . ?
C44 C45 1.384(6) . ?
C44 H44 0.9300 . ?
C45 C46 1.368(7) . ?
C45 H45 0.9300 . ?
C46 C47 1.389(7) . ?
C46 H46 0.9300 . ?
C47 C48 1.381(6) . ?
C47 H47 0.9300 . ?
C48 H48 0.9300 . ?
N49 C54 1.332(6) . ?
N49 C50 1.357(6) . ?
C50 C51 1.392(6) . ?
C50 H50 0.9300 . ?
C51 C52 1.381(7) . ?
C51 H51 0.9300 . ?
C52 C53 1.385(7) . ?
C52 H52 0.9300 . ?
C53 C54 1.379(6) . ?
C53 H53 0.9300 . ?
C54 H54 0.9300 . ?
Fe' N21' 1.864(4) . ?
Fe' N24' 1.869(4) . ?
Fe' N22' 1.896(4) . ?
Fe' N23' 1.906(4) . ?
Fe' N43' 2.022(4) . ?
Fe' N49' 2.038(4) . ?
F1' C26' 1.347(6) . ?
F2' C27' 1.335(7) . ?
F3' C28' 1.345(6) . ?
F4' C29' 1.346(6) . ?
F5' C30' 1.336(6) . ?
F6' C32' 1.352(6) . ?
F7' C33' 1.353(6) . ?
F8' C34' 1.339(6) . ?
F9' C35' 1.343(6) . ?
F10' C36' 1.346(5) . ?
F11' C38' 1.344(6) . ?
F12' C39' 1.369(8) . ?
F13' C40' 1.347(7) . ?
F14' C41' 1.357(8) . ?
F15' C42' 1.338(7) . ?
C1' N21' 1.374(6) . ?
C1' C19' 1.404(7) . ?
C1' C2' 1.422(6) . ?
C2' C3' 1.374(7) . ?
C2' H2' 0.9300 . ?
C3' C4' 1.452(6) . ?
C3' H3' 0.9300 . ?
C4' N21' 1.365(6) . ?
C4' C5' 1.398(6) . ?
C5' C6' 1.393(6) . ?
C5' C25' 1.496(6) . ?
C6' N22' 1.395(6) . ?
C6' C7' 1.434(6) . ?
C7' C8' 1.357(7) . ?
C7' H7' 0.9300 . ?
C8' C9' 1.440(7) . ?
C8' H8' 0.9300 . ?
C9' N22' 1.376(6) . ?
C9' C10' 1.404(6) . ?
C10' C11' 1.415(7) . ?
C10' C31' 1.483(6) . ?
C11' N23' 1.380(6) . ?
C11' C12' 1.420(6) . ?
C12' C13' 1.349(7) . ?
C12' H12' 0.9300 . ?
C13' C14' 1.429(7) . ?
C13' H13' 0.9300 . ?
C14' N23' 1.402(6) . ?
C14' C15' 1.410(7) . ?
C15' C16' 1.407(7) . ?
C15' C37' 1.487(7) . ?
C16' N24' 1.359(6) . ?
C16' C17' 1.433(7) . ?
C17' C18' 1.373(7) . ?
C17' H17' 0.9300 . ?
C18' C19' 1.424(7) . ?
C18' H18' 0.9300 . ?
C19' N24' 1.386(6) . ?
C25' C26' 1.366(7) . ?
C25' C30' 1.389(6) . ?
C26' C27' 1.398(8) . ?
C27' C28' 1.365(8) . ?
C28' C29' 1.359(8) . ?
C29' C30' 1.378(7) . ?
C31' C32' 1.390(6) . ?
C31' C36' 1.393(7) . ?
C32' C33' 1.367(7) . ?
C33' C34' 1.366(8) . ?
C34' C35' 1.387(8) . ?
C35' C36' 1.371(7) . ?
C37' C42' 1.386(7) . ?
C37' C38' 1.398(8) . ?
C38' C39' 1.367(8) . ?
C39' C40' 1.374(10) . ?
C40' C41' 1.385(11) . ?
C41' C42' 1.391(8) . ?
N43' C48' 1.342(6) . ?
N43' C44' 1.354(6) . ?
C44' C45' 1.375(6) . ?
C44' H44' 0.9300 . ?
C45' C46' 1.369(7) . ?
C45' H45' 0.9300 . ?
C46' C47' 1.380(7) . ?
C46' H46' 0.9300 . ?
C47' C48' 1.376(6) . ?
C47' H47' 0.9300 . ?
C48' H48' 0.9300 . ?
N49' C50' 1.346(5) . ?
N49' C54' 1.354(6) . ?
C50' C51' 1.381(6) . ?
C50' H50' 0.9300 . ?
C51' C52' 1.382(7) . ?
C51' H51' 0.9300 . ?
C52' C53' 1.383(6) . ?
C52' H52' 0.9300 . ?
C53' C54' 1.376(6) . ?
C53' H53' 0.9300 . ?
C54' H54' 0.9300 . ?
C55 C56B 1.33(2) . ?
C55 C56A 1.66(3) . ?
C56A C56B 1.32(3) . ?
C56A C57 1.362(19) . ?
C56B C57 1.33(2) . ?
C57 C58A 1.35(4) . ?
C57 C58B 1.50(2) . ?
C58A C58B 1.09(3) . ?
C58A C59 1.42(4) . ?
C58B C59 1.54(2) . ?
C59 C60B 1.24(3) . ?
C59 C60A 1.60(4) . ?
C60A C60B 1.09(6) . ?
C60A C61 1.53(3) . ?
C60B C61 1.24(2) . ?
C62 C62 1.563(18) 2_665 ?
C62 C63 1.683(15) . ?
C63 C64 1.607(19) . ?
C64 C65 1.08(4) . ?
